data_7206154
loop_
_publ_author_name
'R\"ais\"anen, Minna T.'
'Nieger, Martin'
'Slawin, Alexandra M. Z.'
'Leskel\"a, Markku'
'Repo, Timo'

_publ_section_title
;
 Two- and three-dimensional packing diagrams of M(salophen) complexes
;
_journal_issue 14
_journal_name_full CrystEngComm
_journal_page_first 4701
_journal_paper_doi 10.1039/c0ce00926a
_journal_volume 13
_journal_year 2011
_chemical_formula_moiety 'C40 H54 N2 Ni O4'
_chemical_formula_sum 'C40 H54 N2 Ni O4'
_chemical_formula_weight 685.56
_chemical_name_common N,N'-(o-phenylene)bis(4-decyloxysalicylideneiminato)nickel(ii)
_chemical_name_systematic
;
N,N'-(o-phenylene)bis(4-decyloxysalicylideneiminato)nickel(II)
;
_space_group_IT_number 14
_symmetry_cell_setting monoclinic
_symmetry_space_group_name_Hall '-P 2yn'
_symmetry_space_group_name_H-M 'P 1 21/n 1'
_atom_sites_solution_hydrogens geom
_atom_sites_solution_primary direct
_atom_sites_solution_secondary difmap
_audit_creation_method SHELXL-97
_cell_angle_alpha 90.00
_cell_angle_beta 90.754(7)
_cell_angle_gamma 90.00
_cell_formula_units_Z 4
_cell_length_a 14.940(6)
_cell_length_b 5.532(2)
_cell_length_c 42.014(2)
_cell_measurement_reflns_used 6324
_cell_measurement_temperature 93(2)
_cell_measurement_theta_max 25.34
_cell_measurement_theta_min 2.73
_cell_volume 3472.1(19)
_computing_cell_refinement 'CrystalClear (Rigaku Inc., 2007)'
_computing_data_collection 'CrystalClear (Rigaku Inc., 2007)'
_computing_data_reduction 'CrystalClear (Rigaku Inc., 2007)'
_computing_molecular_graphics 'SHELXTL (Sheldrick, 1997)'
_computing_publication_material 'SHELXTL (Sheldrick, 1997)'
_computing_structure_refinement 'SHELXL-97 (Sheldrick, 1997)'
_computing_structure_solution 'SHELXS-97 (Sheldrick, 1990)'
_diffrn_ambient_temperature 93(2)
_diffrn_measured_fraction_theta_full 0.995
_diffrn_measured_fraction_theta_max 0.995
_diffrn_measurement_device_type CCD
_diffrn_measurement_method dtprofit.ref
_diffrn_radiation_monochromator 'confocal optic'
_diffrn_radiation_source 'rotating anode'
_diffrn_radiation_type MoK\a
_diffrn_radiation_wavelength 0.71073
_diffrn_reflns_av_R_equivalents 0.1545
_diffrn_reflns_av_sigmaI/netI 0.1092
_diffrn_reflns_limit_h_max 17
_diffrn_reflns_limit_h_min -17
_diffrn_reflns_limit_k_max 6
_diffrn_reflns_limit_k_min -6
_diffrn_reflns_limit_l_max 41
_diffrn_reflns_limit_l_min -50
_diffrn_reflns_number 31410
_diffrn_reflns_theta_full 25.00
_diffrn_reflns_theta_max 25.34
_diffrn_reflns_theta_min 2.73
_exptl_absorpt_coefficient_mu 0.603
_exptl_absorpt_correction_T_max 0.9940
_exptl_absorpt_correction_T_min 0.8889
_exptl_absorpt_correction_type multi-scan
_exptl_absorpt_process_details 'Blessing, 1995'
_exptl_crystal_colour red
_exptl_crystal_density_diffrn 1.311
_exptl_crystal_density_method 'not measured'
_exptl_crystal_description platelet
_exptl_crystal_F_000 1472
_exptl_crystal_size_max 0.20
_exptl_crystal_size_mid 0.03
_exptl_crystal_size_min 0.01
_refine_diff_density_max 0.450
_refine_diff_density_min -0.739
_refine_diff_density_rms 0.108
_refine_ls_extinction_method none
_refine_ls_goodness_of_fit_ref 1.257
_refine_ls_hydrogen_treatment constr
_refine_ls_matrix_type full
_refine_ls_number_parameters 425
_refine_ls_number_reflns 6324
_refine_ls_number_restraints 0
_refine_ls_restrained_S_all 1.257
_refine_ls_R_factor_all 0.1352
_refine_ls_R_factor_gt 0.1134
_refine_ls_shift/su_max 0.001
_refine_ls_shift/su_mean 0.000
_refine_ls_structure_factor_coef Fsqd
_refine_ls_weighting_details 'calc w=1/[\s^2^(Fo^2^)+(0.0388P)^2^+14.4996P] where P=(Fo^2^+2Fc^2^)/3'
_refine_ls_weighting_scheme calc
_refine_ls_wR_factor_gt 0.2199
_refine_ls_wR_factor_ref 0.2304
_reflns_number_gt 5335
_reflns_number_total 6324
_reflns_threshold_expression >2sigma(I)
_cod_data_source_file c0ce00926a.txt
_cod_data_source_block mrmb2
_cod_original_cell_volume 3472(2)
_cod_original_sg_symbol_H-M 'P 21/n'
_cod_database_code 7206154

loop_
_symmetry_equiv_pos_as_xyz
'x, y, z'
'-x+1/2, y+1/2, -z+1/2'
'-x, -y, -z'
'x-1/2, -y-1/2, z-1/2'

loop_
_atom_site_label
_atom_site_type_symbol
_atom_site_fract_x
_atom_site_fract_y
_atom_site_fract_z
_atom_site_U_iso_or_equiv
_atom_site_adp_type
_atom_site_occupancy
_atom_site_symmetry_multiplicity
_atom_site_calc_flag
_atom_site_refinement_flags
_atom_site_disorder_assembly
_atom_site_disorder_group
Ni1 Ni 0.43963(5) 0.31445(14) 0.289549(19) 0.0238(2) Uani 1 1 d . . .
O1 O 0.3483(3) 0.3013(7) 0.31834(10) 0.0259(9) Uani 1 1 d . . .
C1 C 0.2851(4) 0.1383(10) 0.32003(14) 0.0235(13) Uani 1 1 d . . .
N1 N 0.4037(3) 0.0430(9) 0.26669(12) 0.0248(12) Uani 1 1 d . . .
C2 C 0.2778(4) -0.0661(11) 0.29929(14) 0.0232(13) Uani 1 1 d . . .
N2 N 0.5309(3) 0.3383(9) 0.26041(12) 0.0219(11) Uani 1 1 d . . .
O2 O 0.4754(3) 0.5803(7) 0.31348(10) 0.0262(10) Uani 1 1 d . . .
C3 C 0.2081(4) -0.2344(11) 0.30394(14) 0.0262(14) Uani 1 1 d . . .
H3A H 0.2045 -0.3730 0.2906 0.031 Uiso 1 1 calc R . .
O3 O 0.0832(3) 0.0192(8) 0.36852(10) 0.0286(10) Uani 1 1 d . . .
C4 C 0.1457(4) -0.2031(11) 0.32708(14) 0.0244(13) Uani 1 1 d . . .
H4A H 0.0991 -0.3181 0.3297 0.029 Uiso 1 1 calc R . .
O4 O 0.6474(3) 1.2591(7) 0.34645(10) 0.0276(10) Uani 1 1 d . . .
C5 C 0.1510(4) 0.0001(11) 0.34690(14) 0.0235(13) Uani 1 1 d . . .
C6 C 0.2196(4) 0.1675(11) 0.34355(15) 0.0255(13) Uani 1 1 d . . .
H6A H 0.2224 0.3036 0.3573 0.031 Uiso 1 1 calc R . .
C7 C 0.3379(4) -0.1042(11) 0.27411(15) 0.0252(14) Uani 1 1 d . . .
H7A H 0.3304 -0.2463 0.2616 0.030 Uiso 1 1 calc R . .
C8 C 0.4602(4) -0.0089(11) 0.24041(14) 0.0245(13) Uani 1 1 d . . .
C9 C 0.5291(4) 0.1541(11) 0.23681(14) 0.0229(13) Uani 1 1 d . . .
C10 C 0.5906(4) 0.1287(11) 0.21193(14) 0.0278(14) Uani 1 1 d . . .
H10A H 0.6363 0.2455 0.2089 0.033 Uiso 1 1 calc R . .
C11 C 0.5832(4) -0.0702(12) 0.19194(15) 0.0281(14) Uani 1 1 d . . .
H11A H 0.6261 -0.0943 0.1758 0.034 Uiso 1 1 calc R . .
C12 C 0.5134(4) -0.2352(11) 0.19539(15) 0.0273(14) Uani 1 1 d . . .
H12A H 0.5085 -0.3694 0.1814 0.033 Uiso 1 1 calc R . .
C13 C 0.4506(4) -0.2040(11) 0.21936(14) 0.0248(13) Uani 1 1 d . . .
H13A H 0.4020 -0.3134 0.2214 0.030 Uiso 1 1 calc R . .
C14 C 0.5955(4) 0.5000(11) 0.26115(15) 0.0269(14) Uani 1 1 d . . .
H14A H 0.6394 0.4894 0.2450 0.032 Uiso 1 1 calc R . .
C15 C 0.6056(4) 0.6886(10) 0.28380(14) 0.0225(13) Uani 1 1 d . . .
C16 C 0.5437(4) 0.7191(11) 0.30900(15) 0.0261(14) Uani 1 1 d . . .
C17 C 0.5572(4) 0.9159(11) 0.33054(15) 0.0254(14) Uani 1 1 d . . .
H17A H 0.5169 0.9409 0.3475 0.030 Uiso 1 1 calc R . .
C18 C 0.6287(4) 1.0688(11) 0.32665(15) 0.0268(14) Uani 1 1 d . . .
C19 C 0.6903(4) 1.0379(11) 0.30157(15) 0.0261(14) Uani 1 1 d . . .
H19A H 0.7398 1.1444 0.2994 0.031 Uiso 1 1 calc R . .
C20 C 0.6773(4) 0.8521(11) 0.28051(14) 0.0247(13) Uani 1 1 d . . .
H20A H 0.7174 0.8328 0.2633 0.030 Uiso 1 1 calc R . .
C21 C 0.0722(4) 0.2428(11) 0.38519(15) 0.0275(14) Uani 1 1 d . . .
H21A H 0.0077 0.2693 0.3890 0.033 Uiso 1 1 calc R . .
H21B H 0.0937 0.3767 0.3716 0.033 Uiso 1 1 calc R . .
C22 C 0.1220(4) 0.2497(11) 0.41654(15) 0.0296(15) Uani 1 1 d . . .
H22A H 0.1872 0.2480 0.4127 0.036 Uiso 1 1 calc R . .
H22B H 0.1070 0.1038 0.4290 0.036 Uiso 1 1 calc R . .
C23 C 0.0979(5) 0.4764(12) 0.43570(15) 0.0316(15) Uani 1 1 d . . .
H23A H 0.1184 0.6213 0.4240 0.038 Uiso 1 1 calc R . .
H23B H 0.0320 0.4865 0.4375 0.038 Uiso 1 1 calc R . .
C24 C 0.1396(5) 0.4770(12) 0.46889(15) 0.0335(16) Uani 1 1 d . . .
H24A H 0.2056 0.4740 0.4671 0.040 Uiso 1 1 calc R . .
H24B H 0.1211 0.3288 0.4803 0.040 Uiso 1 1 calc R . .
C25 C 0.1122(4) 0.6980(12) 0.48834(14) 0.0284(14) Uani 1 1 d . . .
H25A H 0.0461 0.7050 0.4892 0.034 Uiso 1 1 calc R . .
H25B H 0.1331 0.8458 0.4774 0.034 Uiso 1 1 calc R . .
C26 C 0.1505(4) 0.6956(12) 0.52250(15) 0.0318(15) Uani 1 1 d . . .
H26A H 0.1304 0.5468 0.5334 0.038 Uiso 1 1 calc R . .
H26B H 0.2167 0.6911 0.5216 0.038 Uiso 1 1 calc R . .
C27 C 0.1221(5) 0.9142(12) 0.54193(15) 0.0326(16) Uani 1 1 d . . .
H27A H 0.1434 1.0627 0.5313 0.039 Uiso 1 1 calc R . .
H27B H 0.0559 0.9206 0.5423 0.039 Uiso 1 1 calc R . .
C28 C 0.1579(4) 0.9114(12) 0.57598(15) 0.0277(14) Uani 1 1 d . . .
H28A H 0.1372 0.7621 0.5866 0.033 Uiso 1 1 calc R . .
H28B H 0.2241 0.9064 0.5756 0.033 Uiso 1 1 calc R . .
C29 C 0.1291(5) 1.1278(12) 0.59552(15) 0.0328(16) Uani 1 1 d . . .
H29A H 0.0630 1.1380 0.5952 0.039 Uiso 1 1 calc R . .
H29B H 0.1527 1.2770 0.5857 0.039 Uiso 1 1 calc R . .
C30 C 0.1622(5) 1.1138(13) 0.63016(16) 0.0412(18) Uani 1 1 d . . .
H30A H 0.1415 1.2564 0.6418 0.062 Uiso 1 1 calc R . .
H30B H 0.2278 1.1086 0.6307 0.062 Uiso 1 1 calc R . .
H30C H 0.1384 0.9675 0.6401 0.062 Uiso 1 1 calc R . .
C31 C 0.5934(4) 1.2854(11) 0.37465(14) 0.0258(14) Uani 1 1 d . . .
H31A H 0.5929 1.1325 0.3869 0.031 Uiso 1 1 calc R . .
H31B H 0.5310 1.3270 0.3686 0.031 Uiso 1 1 calc R . .
C32 C 0.6347(4) 1.4857(11) 0.39444(15) 0.0280(14) Uani 1 1 d . . .
H32A H 0.6236 1.6430 0.3838 0.034 Uiso 1 1 calc R . .
H32B H 0.7003 1.4612 0.3960 0.034 Uiso 1 1 calc R . .
C33 C 0.5955(4) 1.4913(12) 0.42797(15) 0.0313(15) Uani 1 1 d . . .
H33A H 0.6088 1.3362 0.4388 0.038 Uiso 1 1 calc R . .
H33B H 0.5296 1.5078 0.4263 0.038 Uiso 1 1 calc R . .
C34 C 0.6331(4) 1.7000(12) 0.44820(15) 0.0281(14) Uani 1 1 d . . .
H34A H 0.6148 1.8553 0.4384 0.034 Uiso 1 1 calc R . .
H34B H 0.6993 1.6926 0.4481 0.034 Uiso 1 1 calc R . .
C35 C 0.6012(4) 1.6944(12) 0.48302(15) 0.0291(14) Uani 1 1 d . . .
H35A H 0.5350 1.6997 0.4831 0.035 Uiso 1 1 calc R . .
H35B H 0.6202 1.5401 0.4929 0.035 Uiso 1 1 calc R . .
C36 C 0.6379(4) 1.9043(11) 0.50295(15) 0.0286(14) Uani 1 1 d . . .
H36A H 0.7041 1.9018 0.5022 0.034 Uiso 1 1 calc R . .
H36B H 0.6173 2.0583 0.4933 0.034 Uiso 1 1 calc R . .
C37 C 0.6097(4) 1.8975(12) 0.53728(15) 0.0294(15) Uani 1 1 d . . .
H37A H 0.6297 1.7429 0.5468 0.035 Uiso 1 1 calc R . .
H37B H 0.5435 1.9017 0.5380 0.035 Uiso 1 1 calc R . .
C38 C 0.6471(4) 2.1066(11) 0.55735(15) 0.0284(14) Uani 1 1 d . . .
H38A H 0.6280 2.2610 0.5475 0.034 Uiso 1 1 calc R . .
H38B H 0.7133 2.1006 0.5568 0.034 Uiso 1 1 calc R . .
C39 C 0.6179(4) 2.1053(12) 0.59223(15) 0.0320(15) Uani 1 1 d . . .
H39A H 0.5517 2.1124 0.5930 0.038 Uiso 1 1 calc R . .
H39B H 0.6372 1.9518 0.6023 0.038 Uiso 1 1 calc R . .
C40 C 0.6569(5) 2.3170(13) 0.61119(16) 0.0377(17) Uani 1 1 d . . .
H40A H 0.6359 2.3094 0.6332 0.057 Uiso 1 1 calc R . .
H40B H 0.6374 2.4695 0.6015 0.057 Uiso 1 1 calc R . .
H40C H 0.7224 2.3080 0.6111 0.057 Uiso 1 1 calc R . .

loop_
_atom_site_aniso_label
_atom_site_aniso_U_11
_atom_site_aniso_U_22
_atom_site_aniso_U_33
_atom_site_aniso_U_23
_atom_site_aniso_U_13
_atom_site_aniso_U_12
Ni1 0.0232(4) 0.0199(4) 0.0284(5) -0.0005(3) 0.0039(3) -0.0016(3)
O1 0.025(2) 0.021(2) 0.031(2) -0.0041(19) 0.0042(18) -0.0045(18)
C1 0.025(3) 0.016(3) 0.029(3) 0.001(2) -0.001(3) -0.002(2)
N1 0.018(3) 0.028(3) 0.029(3) 0.001(2) 0.004(2) 0.004(2)
C2 0.021(3) 0.020(3) 0.029(3) 0.000(3) 0.001(2) 0.001(2)
N2 0.022(3) 0.015(3) 0.029(3) -0.002(2) 0.001(2) 0.001(2)
O2 0.024(2) 0.023(2) 0.032(2) -0.0065(19) 0.0058(18) -0.0020(18)
C3 0.028(3) 0.027(3) 0.024(3) 0.004(3) -0.006(3) 0.001(3)
O3 0.025(2) 0.028(2) 0.034(3) 0.000(2) 0.0067(19) -0.0028(19)
C4 0.023(3) 0.020(3) 0.030(3) 0.002(3) 0.000(2) -0.004(3)
O4 0.031(2) 0.023(2) 0.029(2) -0.0054(18) 0.0013(18) -0.0056(18)
C5 0.021(3) 0.026(3) 0.023(3) 0.002(3) 0.001(2) -0.003(3)
C6 0.027(3) 0.023(3) 0.027(3) -0.001(3) 0.005(3) 0.005(3)
C7 0.027(3) 0.021(3) 0.027(3) 0.004(3) 0.001(3) 0.003(3)
C8 0.027(3) 0.027(3) 0.019(3) -0.002(3) 0.003(2) 0.004(3)
C9 0.021(3) 0.020(3) 0.028(3) 0.000(3) -0.002(2) 0.006(2)
C10 0.032(4) 0.024(3) 0.027(4) -0.001(3) 0.005(3) -0.001(3)
C11 0.026(3) 0.029(4) 0.030(4) 0.000(3) 0.000(3) 0.003(3)
C12 0.027(3) 0.022(3) 0.033(4) -0.002(3) 0.000(3) 0.001(3)
C13 0.027(3) 0.025(3) 0.023(3) 0.001(3) -0.006(2) 0.000(3)
C14 0.022(3) 0.025(3) 0.034(4) -0.003(3) -0.004(3) 0.005(3)
C15 0.025(3) 0.014(3) 0.028(3) 0.000(3) 0.003(2) 0.004(2)
C16 0.021(3) 0.027(3) 0.029(4) 0.004(3) 0.000(3) 0.002(3)
C17 0.027(3) 0.019(3) 0.030(4) -0.001(3) 0.004(3) -0.004(3)
C18 0.029(4) 0.021(3) 0.030(4) -0.002(3) -0.009(3) 0.001(3)
C19 0.020(3) 0.027(4) 0.031(4) -0.003(3) 0.002(3) -0.004(3)
C20 0.022(3) 0.026(3) 0.027(3) 0.001(3) -0.001(2) -0.003(3)
C21 0.025(3) 0.023(3) 0.035(4) -0.005(3) 0.003(3) 0.002(3)
C22 0.036(4) 0.023(3) 0.031(4) -0.001(3) 0.003(3) 0.003(3)
C23 0.037(4) 0.025(4) 0.033(4) 0.003(3) 0.004(3) 0.005(3)
C24 0.039(4) 0.029(4) 0.032(4) -0.001(3) 0.004(3) 0.000(3)
C25 0.036(4) 0.025(3) 0.024(3) -0.001(3) 0.003(3) 0.005(3)
C26 0.035(4) 0.027(4) 0.033(4) 0.001(3) 0.005(3) -0.002(3)
C27 0.038(4) 0.023(3) 0.037(4) 0.007(3) 0.008(3) 0.006(3)
C28 0.024(3) 0.030(4) 0.029(4) -0.002(3) 0.001(3) -0.003(3)
C29 0.039(4) 0.031(4) 0.029(4) 0.000(3) 0.006(3) 0.000(3)
C30 0.060(5) 0.034(4) 0.030(4) -0.002(3) 0.001(3) -0.001(3)
C31 0.023(3) 0.027(3) 0.027(3) -0.002(3) 0.004(2) -0.004(3)
C32 0.034(4) 0.017(3) 0.033(4) -0.001(3) -0.001(3) -0.003(3)
C33 0.034(4) 0.023(3) 0.036(4) 0.001(3) 0.000(3) -0.001(3)
C34 0.025(3) 0.028(3) 0.031(4) -0.001(3) 0.000(3) -0.004(3)
C35 0.034(4) 0.023(3) 0.030(4) -0.001(3) 0.006(3) 0.000(3)
C36 0.029(4) 0.021(3) 0.036(4) 0.000(3) 0.005(3) -0.001(3)
C37 0.032(4) 0.024(3) 0.032(4) 0.000(3) 0.006(3) -0.007(3)
C38 0.026(3) 0.025(3) 0.034(4) 0.002(3) -0.003(3) -0.001(3)
C39 0.032(4) 0.035(4) 0.030(4) 0.000(3) 0.000(3) 0.002(3)
C40 0.045(4) 0.035(4) 0.033(4) -0.004(3) -0.004(3) -0.007(3)

loop_
_atom_type_symbol
_atom_type_description
_atom_type_scat_dispersion_real
_atom_type_scat_dispersion_imag
_atom_type_scat_source
C C 0.0033 0.0016 'International Tables Vol C Tables 4.2.6.8 and 6.1.1.4'
H H 0.0000 0.0000 'International Tables Vol C Tables 4.2.6.8 and 6.1.1.4'
N N 0.0061 0.0033 'International Tables Vol C Tables 4.2.6.8 and 6.1.1.4'
O O 0.0106 0.0060 'International Tables Vol C Tables 4.2.6.8 and 6.1.1.4'
Ni Ni 0.3393 1.1124 'International Tables Vol C Tables 4.2.6.8 and 6.1.1.4'

loop_
_geom_angle_atom_site_label_1
_geom_angle_atom_site_label_2
_geom_angle_atom_site_label_3
_geom_angle
_geom_angle_site_symmetry_1
_geom_angle_site_symmetry_3
_geom_angle_publ_flag
O1 Ni1 N2 178.2(2) . . ?
O1 Ni1 O2 83.43(18) . . ?
N2 Ni1 O2 95.3(2) . . ?
O1 Ni1 N1 95.5(2) . . ?
N2 Ni1 N1 85.7(2) . . ?
O2 Ni1 N1 178.3(2) . . ?
C1 O1 Ni1 127.3(4) . . ?
O1 C1 C6 117.9(5) . . ?
O1 C1 C2 124.1(6) . . ?
C6 C1 C2 118.0(5) . . ?
C7 N1 C8 120.6(5) . . ?
C7 N1 Ni1 126.1(4) . . ?
C8 N1 Ni1 113.1(4) . . ?
C3 C2 C7 118.9(6) . . ?
C3 C2 C1 119.1(6) . . ?
C7 C2 C1 122.0(6) . . ?
C14 N2 C9 120.7(5) . . ?
C14 N2 Ni1 125.4(4) . . ?
C9 N2 Ni1 113.8(4) . . ?
C16 O2 Ni1 127.9(4) . . ?
C4 C3 C2 121.7(6) . . ?
C4 C3 H3A 119.1 . . ?
C2 C3 H3A 119.1 . . ?
C5 O3 C21 118.7(5) . . ?
C3 C4 C5 119.4(6) . . ?
C3 C4 H4A 120.3 . . ?
C5 C4 H4A 120.3 . . ?
C18 O4 C31 117.5(5) . . ?
O3 C5 C6 124.6(6) . . ?
O3 C5 C4 114.7(5) . . ?
C6 C5 C4 120.7(6) . . ?
C5 C6 C1 121.0(6) . . ?
C5 C6 H6A 119.5 . . ?
C1 C6 H6A 119.5 . . ?
N1 C7 C2 124.7(6) . . ?
N1 C7 H7A 117.7 . . ?
C2 C7 H7A 117.7 . . ?
C9 C8 C13 120.4(6) . . ?
C9 C8 N1 113.8(5) . . ?
C13 C8 N1 125.9(6) . . ?
C8 C9 C10 120.8(6) . . ?
C8 C9 N2 113.6(5) . . ?
C10 C9 N2 125.7(6) . . ?
C11 C10 C9 118.7(6) . . ?
C11 C10 H10A 120.6 . . ?
C9 C10 H10A 120.6 . . ?
C10 C11 C12 120.7(6) . . ?
C10 C11 H11A 119.7 . . ?
C12 C11 H11A 119.7 . . ?
C11 C12 C13 120.3(6) . . ?
C11 C12 H12A 119.9 . . ?
C13 C12 H12A 119.9 . . ?
C12 C13 C8 119.1(6) . . ?
C12 C13 H13A 120.5 . . ?
C8 C13 H13A 120.5 . . ?
N2 C14 C15 126.0(6) . . ?
N2 C14 H14A 117.0 . . ?
C15 C14 H14A 117.0 . . ?
C20 C15 C14 118.7(6) . . ?
C20 C15 C16 119.9(6) . . ?
C14 C15 C16 121.4(6) . . ?
O2 C16 C15 124.0(6) . . ?
O2 C16 C17 117.8(6) . . ?
C15 C16 C17 118.2(6) . . ?
C18 C17 C16 119.9(6) . . ?
C18 C17 H17A 120.1 . . ?
C16 C17 H17A 120.1 . . ?
O4 C18 C17 123.7(6) . . ?
O4 C18 C19 114.5(5) . . ?
C17 C18 C19 121.8(6) . . ?
C20 C19 C18 118.9(6) . . ?
C20 C19 H19A 120.6 . . ?
C18 C19 H19A 120.6 . . ?
C19 C20 C15 121.3(6) . . ?
C19 C20 H20A 119.3 . . ?
C15 C20 H20A 119.3 . . ?
O3 C21 C22 113.0(5) . . ?
O3 C21 H21A 109.0 . . ?
C22 C21 H21A 109.0 . . ?
O3 C21 H21B 109.0 . . ?
C22 C21 H21B 109.0 . . ?
H21A C21 H21B 107.8 . . ?
C21 C22 C23 111.3(5) . . ?
C21 C22 H22A 109.4 . . ?
C23 C22 H22A 109.4 . . ?
C21 C22 H22B 109.4 . . ?
C23 C22 H22B 109.4 . . ?
H22A C22 H22B 108.0 . . ?
C24 C23 C22 112.8(5) . . ?
C24 C23 H23A 109.0 . . ?
C22 C23 H23A 109.0 . . ?
C24 C23 H23B 109.0 . . ?
C22 C23 H23B 109.0 . . ?
H23A C23 H23B 107.8 . . ?
C23 C24 C25 112.5(5) . . ?
C23 C24 H24A 109.1 . . ?
C25 C24 H24A 109.1 . . ?
C23 C24 H24B 109.1 . . ?
C25 C24 H24B 109.1 . . ?
H24A C24 H24B 107.8 . . ?
C24 C25 C26 113.1(5) . . ?
C24 C25 H25A 108.9 . . ?
C26 C25 H25A 108.9 . . ?
C24 C25 H25B 109.0 . . ?
C26 C25 H25B 108.9 . . ?
H25A C25 H25B 107.8 . . ?
C27 C26 C25 113.0(5) . . ?
C27 C26 H26A 109.0 . . ?
C25 C26 H26A 109.0 . . ?
C27 C26 H26B 109.0 . . ?
C25 C26 H26B 109.0 . . ?
H26A C26 H26B 107.8 . . ?
C28 C27 C26 113.5(5) . . ?
C28 C27 H27A 108.9 . . ?
C26 C27 H27A 108.9 . . ?
C28 C27 H27B 108.9 . . ?
C26 C27 H27B 108.9 . . ?
H27A C27 H27B 107.7 . . ?
C29 C28 C27 113.7(5) . . ?
C29 C28 H28A 108.8 . . ?
C27 C28 H28A 108.8 . . ?
C29 C28 H28B 108.8 . . ?
C27 C28 H28B 108.8 . . ?
H28A C28 H28B 107.7 . . ?
C28 C29 C30 112.6(6) . . ?
C28 C29 H29A 109.1 . . ?
C30 C29 H29A 109.1 . . ?
C28 C29 H29B 109.1 . . ?
C30 C29 H29B 109.1 . . ?
H29A C29 H29B 107.8 . . ?
C29 C30 H30A 109.5 . . ?
C29 C30 H30B 109.5 . . ?
H30A C30 H30B 109.5 . . ?
C29 C30 H30C 109.5 . . ?
H30A C30 H30C 109.5 . . ?
H30B C30 H30C 109.5 . . ?
O4 C31 C32 107.2(5) . . ?
O4 C31 H31A 110.3 . . ?
C32 C31 H31A 110.3 . . ?
O4 C31 H31B 110.3 . . ?
C32 C31 H31B 110.3 . . ?
H31A C31 H31B 108.5 . . ?
C31 C32 C33 111.2(5) . . ?
C31 C32 H32A 109.4 . . ?
C33 C32 H32A 109.4 . . ?
C31 C32 H32B 109.4 . . ?
C33 C32 H32B 109.4 . . ?
H32A C32 H32B 108.0 . . ?
C32 C33 C34 112.5(5) . . ?
C32 C33 H33A 109.1 . . ?
C34 C33 H33A 109.1 . . ?
C32 C33 H33B 109.1 . . ?
C34 C33 H33B 109.1 . . ?
H33A C33 H33B 107.8 . . ?
C33 C34 C35 113.2(5) . . ?
C33 C34 H34A 108.9 . . ?
C35 C34 H34A 108.9 . . ?
C33 C34 H34B 108.9 . . ?
C35 C34 H34B 108.9 . . ?
H34A C34 H34B 107.8 . . ?
C36 C35 C34 113.0(5) . . ?
C36 C35 H35A 109.0 . . ?
C34 C35 H35A 109.0 . . ?
C36 C35 H35B 109.0 . . ?
C34 C35 H35B 109.0 . . ?
H35A C35 H35B 107.8 . . ?
C37 C36 C35 113.7(5) . . ?
C37 C36 H36A 108.8 . . ?
C35 C36 H36A 108.8 . . ?
C37 C36 H36B 108.8 . . ?
C35 C36 H36B 108.8 . . ?
H36A C36 H36B 107.7 . . ?
C36 C37 C38 113.7(5) . . ?
C36 C37 H37A 108.8 . . ?
C38 C37 H37A 108.8 . . ?
C36 C37 H37B 108.8 . . ?
C38 C37 H37B 108.8 . . ?
H37A C37 H37B 107.7 . . ?
C37 C38 C39 114.5(5) . . ?
C37 C38 H38A 108.6 . . ?
C39 C38 H38A 108.6 . . ?
C37 C38 H38B 108.6 . . ?
C39 C38 H38B 108.6 . . ?
H38A C38 H38B 107.6 . . ?
C40 C39 C38 112.5(6) . . ?
C40 C39 H39A 109.1 . . ?
C38 C39 H39A 109.1 . . ?
C40 C39 H39B 109.1 . . ?
C38 C39 H39B 109.1 . . ?
H39A C39 H39B 107.8 . . ?
C39 C40 H40A 109.5 . . ?
C39 C40 H40B 109.5 . . ?
H40A C40 H40B 109.5 . . ?
C39 C40 H40C 109.5 . . ?
H40A C40 H40C 109.5 . . ?
H40B C40 H40C 109.5 . . ?

loop_
_geom_bond_atom_site_label_1
_geom_bond_atom_site_label_2
_geom_bond_distance
_geom_bond_site_symmetry_2
_geom_bond_publ_flag
Ni1 O1 1.837(4) . ?
Ni1 N2 1.849(5) . ?
Ni1 O2 1.856(4) . ?
Ni1 N1 1.858(5) . ?
O1 C1 1.308(7) . ?
C1 C6 1.408(8) . ?
C1 C2 1.431(8) . ?
N1 C7 1.317(8) . ?
N1 C8 1.428(7) . ?
C2 C3 1.413(8) . ?
C2 C7 1.413(8) . ?
N2 C14 1.316(8) . ?
N2 C9 1.421(7) . ?
O2 C16 1.293(7) . ?
C3 C4 1.367(8) . ?
C3 H3A 0.9500 . ?
O3 C5 1.374(7) . ?
O3 C21 1.432(7) . ?
C4 C5 1.401(8) . ?
C4 H4A 0.9500 . ?
O4 C18 1.368(7) . ?
O4 C31 1.450(7) . ?
C5 C6 1.390(8) . ?
C6 H6A 0.9500 . ?
C7 H7A 0.9500 . ?
C8 C9 1.378(8) . ?
C8 C13 1.402(8) . ?
C9 C10 1.408(8) . ?
C10 C11 1.388(9) . ?
C10 H10A 0.9500 . ?
C11 C12 1.395(9) . ?
C11 H11A 0.9500 . ?
C12 C13 1.396(8) . ?
C12 H12A 0.9500 . ?
C13 H13A 0.9500 . ?
C14 C15 1.419(8) . ?
C14 H14A 0.9500 . ?
C15 C20 1.411(8) . ?
C15 C16 1.425(8) . ?
C16 C17 1.429(8) . ?
C17 C18 1.374(8) . ?
C17 H17A 0.9500 . ?
C18 C19 1.419(9) . ?
C19 C20 1.369(8) . ?
C19 H19A 0.9500 . ?
C20 H20A 0.9500 . ?
C21 C22 1.504(9) . ?
C21 H21A 0.9900 . ?
C21 H21B 0.9900 . ?
C22 C23 1.535(8) . ?
C22 H22A 0.9900 . ?
C22 H22B 0.9900 . ?
C23 C24 1.520(9) . ?
C23 H23A 0.9900 . ?
C23 H23B 0.9900 . ?
C24 C25 1.529(9) . ?
C24 H24A 0.9900 . ?
C24 H24B 0.9900 . ?
C25 C26 1.538(9) . ?
C25 H25A 0.9900 . ?
C25 H25B 0.9900 . ?
C26 C27 1.522(9) . ?
C26 H26A 0.9900 . ?
C26 H26B 0.9900 . ?
C27 C28 1.521(9) . ?
C27 H27A 0.9900 . ?
C27 H27B 0.9900 . ?
C28 C29 1.517(9) . ?
C28 H28A 0.9900 . ?
C28 H28B 0.9900 . ?
C29 C30 1.533(9) . ?
C29 H29A 0.9900 . ?
C29 H29B 0.9900 . ?
C30 H30A 0.9800 . ?
C30 H30B 0.9800 . ?
C30 H30C 0.9800 . ?
C31 C32 1.512(8) . ?
C31 H31A 0.9900 . ?
C31 H31B 0.9900 . ?
C32 C33 1.533(9) . ?
C32 H32A 0.9900 . ?
C32 H32B 0.9900 . ?
C33 C34 1.536(8) . ?
C33 H33A 0.9900 . ?
C33 H33B 0.9900 . ?
C34 C35 1.545(8) . ?
C34 H34A 0.9900 . ?
C34 H34B 0.9900 . ?
C35 C36 1.529(8) . ?
C35 H35A 0.9900 . ?
C35 H35B 0.9900 . ?
C36 C37 1.509(9) . ?
C36 H36A 0.9900 . ?
C36 H36B 0.9900 . ?
C37 C38 1.533(8) . ?
C37 H37A 0.9900 . ?
C37 H37B 0.9900 . ?
C38 C39 1.535(9) . ?
C38 H38A 0.9900 . ?
C38 H38B 0.9900 . ?
C39 C40 1.528(9) . ?
C39 H39A 0.9900 . ?
C39 H39B 0.9900 . ?
C40 H40A 0.9800 . ?
C40 H40B 0.9800 . ?
C40 H40C 0.9800 . ?

loop_
_geom_torsion_atom_site_label_1
_geom_torsion_atom_site_label_2
_geom_torsion_atom_site_label_3
_geom_torsion_atom_site_label_4
_geom_torsion
_geom_torsion_site_symmetry_1
_geom_torsion_site_symmetry_2
_geom_torsion_site_symmetry_3
_geom_torsion_site_symmetry_4
_geom_torsion_publ_flag
N2 Ni1 O1 C1 135(6) . . . . ?
O2 Ni1 O1 C1 -176.6(5) . . . . ?
N1 Ni1 O1 C1 2.1(5) . . . . ?
Ni1 O1 C1 C6 -178.0(4) . . . . ?
Ni1 O1 C1 C2 1.3(9) . . . . ?
O1 Ni1 N1 C7 -5.9(5) . . . . ?
N2 Ni1 N1 C7 175.5(5) . . . . ?
O2 Ni1 N1 C7 46(7) . . . . ?
O1 Ni1 N1 C8 179.2(4) . . . . ?
N2 Ni1 N1 C8 0.5(4) . . . . ?
O2 Ni1 N1 C8 -129(7) . . . . ?
O1 C1 C2 C3 178.2(5) . . . . ?
C6 C1 C2 C3 -2.5(9) . . . . ?
O1 C1 C2 C7 -2.2(9) . . . . ?
C6 C1 C2 C7 177.1(6) . . . . ?
O1 Ni1 N2 C14 50(6) . . . . ?
O2 Ni1 N2 C14 1.8(5) . . . . ?
N1 Ni1 N2 C14 -176.9(5) . . . . ?
O1 Ni1 N2 C9 -133(6) . . . . ?
O2 Ni1 N2 C9 178.8(4) . . . . ?
N1 Ni1 N2 C9 0.1(4) . . . . ?
O1 Ni1 O2 C16 -179.5(5) . . . . ?
N2 Ni1 O2 C16 -0.9(5) . . . . ?
N1 Ni1 O2 C16 129(7) . . . . ?
C7 C2 C3 C4 -177.5(6) . . . . ?
C1 C2 C3 C4 2.2(9) . . . . ?
C2 C3 C4 C5 -0.4(9) . . . . ?
C21 O3 C5 C6 11.2(9) . . . . ?
C21 O3 C5 C4 -167.3(5) . . . . ?
C3 C4 C5 O3 177.6(5) . . . . ?
C3 C4 C5 C6 -0.9(9) . . . . ?
O3 C5 C6 C1 -177.9(5) . . . . ?
C4 C5 C6 C1 0.5(9) . . . . ?
O1 C1 C6 C5 -179.4(5) . . . . ?
C2 C1 C6 C5 1.2(9) . . . . ?
C8 N1 C7 C2 -178.9(5) . . . . ?
Ni1 N1 C7 C2 6.5(9) . . . . ?
C3 C2 C7 N1 177.7(6) . . . . ?
C1 C2 C7 N1 -1.9(10) . . . . ?
C7 N1 C8 C9 -176.3(5) . . . . ?
Ni1 N1 C8 C9 -1.1(7) . . . . ?
C7 N1 C8 C13 3.6(9) . . . . ?
Ni1 N1 C8 C13 178.8(5) . . . . ?
C13 C8 C9 C10 0.3(9) . . . . ?
N1 C8 C9 C10 -179.8(5) . . . . ?
C13 C8 C9 N2 -178.7(5) . . . . ?
N1 C8 C9 N2 1.2(7) . . . . ?
C14 N2 C9 C8 176.4(5) . . . . ?
Ni1 N2 C9 C8 -0.7(6) . . . . ?
C14 N2 C9 C10 -2.6(9) . . . . ?
Ni1 N2 C9 C10 -179.7(5) . . . . ?
C8 C9 C10 C11 -3.0(9) . . . . ?
N2 C9 C10 C11 175.9(5) . . . . ?
C9 C10 C11 C12 3.3(9) . . . . ?
C10 C11 C12 C13 -0.9(9) . . . . ?
C11 C12 C13 C8 -1.8(9) . . . . ?
C9 C8 C13 C12 2.1(9) . . . . ?
N1 C8 C13 C12 -177.8(6) . . . . ?
C9 N2 C14 C15 -178.6(5) . . . . ?
Ni1 N2 C14 C15 -1.8(9) . . . . ?
N2 C14 C15 C20 -177.9(6) . . . . ?
N2 C14 C15 C16 0.4(10) . . . . ?
Ni1 O2 C16 C15 -0.2(9) . . . . ?
Ni1 O2 C16 C17 179.4(4) . . . . ?
C20 C15 C16 O2 178.9(6) . . . . ?
C14 C15 C16 O2 0.7(9) . . . . ?
C20 C15 C16 C17 -0.6(9) . . . . ?
C14 C15 C16 C17 -178.8(5) . . . . ?
O2 C16 C17 C18 -179.8(6) . . . . ?
C15 C16 C17 C18 -0.2(9) . . . . ?
C31 O4 C18 C17 6.0(8) . . . . ?
C31 O4 C18 C19 -173.2(5) . . . . ?
C16 C17 C18 O4 -178.9(5) . . . . ?
C16 C17 C18 C19 0.1(9) . . . . ?
O4 C18 C19 C20 179.9(5) . . . . ?
C17 C18 C19 C20 0.8(9) . . . . ?
C18 C19 C20 C15 -1.6(9) . . . . ?
C14 C15 C20 C19 179.8(6) . . . . ?
C16 C15 C20 C19 1.6(9) . . . . ?
C5 O3 C21 C22 -92.4(6) . . . . ?
O3 C21 C22 C23 -171.9(5) . . . . ?
C21 C22 C23 C24 174.2(6) . . . . ?
C22 C23 C24 C25 -177.6(6) . . . . ?
C23 C24 C25 C26 177.4(6) . . . . ?
C24 C25 C26 C27 -179.2(6) . . . . ?
C25 C26 C27 C28 178.8(5) . . . . ?
C26 C27 C28 C29 -179.5(6) . . . . ?
C27 C28 C29 C30 177.1(6) . . . . ?
C18 O4 C31 C32 172.7(5) . . . . ?
O4 C31 C32 C33 -167.6(5) . . . . ?
C31 C32 C33 C34 -177.5(5) . . . . ?
C32 C33 C34 C35 -174.6(5) . . . . ?
C33 C34 C35 C36 -179.3(5) . . . . ?
C34 C35 C36 C37 -178.3(5) . . . . ?
C35 C36 C37 C38 179.5(5) . . . . ?
C36 C37 C38 C39 179.0(6) . . . . ?
C37 C38 C39 C40 -180.0(6) . . . . ?
